data_7043400
loop_
_publ_author_name
'Westerhausen, Matthias'
'Koch, Alexander'
'G\"orls, Helmar'
'Krieck, Sven'

_publ_section_title
;
 Coordination Behavior of Bidentate Bis(carbenes) at Alkali Metal
 Bis(trimethylsilyl)amides
;
_journal_name_full 'Dalton Trans.'
_journal_paper_doi 10.1039/C7DT01538K
_journal_year 2017
_chemical_formula_moiety 'C24 H72 Li4 N4 Si8'
_chemical_formula_sum 'C24 H72 Li4 N4 Si8'
_chemical_formula_weight 669.33
_space_group_crystal_system monoclinic
_space_group_IT_number 13
_space_group_name_Hall '-P 2yc'
_space_group_name_H-M_alt 'P 1 2/c 1'
_symmetry_space_group_name_Hall '-P 2yc'
_symmetry_space_group_name_H-M 'P 1 2/c 1'
_atom_sites_solution_hydrogens geom
_audit_creation_method SHELXL-2016/6
_audit_update_record
;
2017-04-27 deposited with the CCDC.
2017-06-21 downloaded from the CCDC.
;
_cell_angle_alpha 90
_cell_angle_beta 92.465(1)
_cell_angle_gamma 90
_cell_formula_units_Z 2
_cell_length_a 13.6901(3)
_cell_length_b 8.6914(2)
_cell_length_c 27.0435(5)
_cell_measurement_reflns_used 22337
_cell_measurement_temperature 133(2)
_cell_measurement_theta_max 27.465
_cell_measurement_theta_min 1.489
_cell_volume 3214.82(12)
_computing_cell_refinement DENZO
_computing_data_collection COLLECT
_computing_data_reduction DENZO
_computing_molecular_graphics SHELXTL/PC
_computing_publication_material 'SHELXL-2016/6 (Sheldrick, 2016)'
_computing_structure_refinement 'SHELXL-2016/6 (Sheldrick, 2016)'
_computing_structure_solution 'SHELXS-97 (Sheldrick, 2008)'
_diffrn_ambient_temperature 133(2)
_diffrn_measured_fraction_theta_full 0.984
_diffrn_measured_fraction_theta_max 0.984
_diffrn_measurement_device_type KappaCCD
_diffrn_measurement_method 'phi- + omega-scan'
_diffrn_radiation_type MoK\a
_diffrn_radiation_wavelength 0.71073
_diffrn_reflns_av_R_equivalents 0.0235
_diffrn_reflns_av_unetI/netI 0.0222
_diffrn_reflns_Laue_measured_fraction_full 0.984
_diffrn_reflns_Laue_measured_fraction_max 0.984
_diffrn_reflns_limit_h_max 17
_diffrn_reflns_limit_h_min -17
_diffrn_reflns_limit_k_max 11
_diffrn_reflns_limit_k_min -11
_diffrn_reflns_limit_l_max 35
_diffrn_reflns_limit_l_min -34
_diffrn_reflns_number 22337
_diffrn_reflns_point_group_measured_fraction_full 0.984
_diffrn_reflns_point_group_measured_fraction_max 0.984
_diffrn_reflns_theta_full 25.242
_diffrn_reflns_theta_max 27.465
_diffrn_reflns_theta_min 1.489
_diffrn_source micro-scource
_exptl_absorpt_coefficient_mu 0.180
_exptl_absorpt_correction_T_max 0.7456
_exptl_absorpt_correction_T_min 0.6907
_exptl_absorpt_correction_type multi-scan
_exptl_absorpt_process_details 'SADABS, Bruker-AXS, 2002'
_exptl_crystal_colour colourless
_exptl_crystal_density_diffrn 0.691
_exptl_crystal_density_method 'not measured'
_exptl_crystal_description prism
_exptl_crystal_F_000 736
_exptl_crystal_size_max 0.045
_exptl_crystal_size_mid 0.040
_exptl_crystal_size_min 0.035
_refine_diff_density_max 1.366
_refine_diff_density_min -1.078
_refine_diff_density_rms 0.098
_refine_ls_extinction_method none
_refine_ls_goodness_of_fit_ref 1.115
_refine_ls_hydrogen_treatment constr
_refine_ls_matrix_type full
_refine_ls_number_parameters 187
_refine_ls_number_reflns 7244
_refine_ls_number_restraints 0
_refine_ls_restrained_S_all 1.115
_refine_ls_R_factor_all 0.0879
_refine_ls_R_factor_gt 0.0849
_refine_ls_shift/su_max 0.001
_refine_ls_shift/su_mean 0.000
_refine_ls_structure_factor_coef Fsqd
_refine_ls_weighting_details 'w=1/[\s^2^(Fo^2^)+(0.1202P)^2^+6.8862P] where P=(Fo^2^+2Fc^2^)/3'
_refine_ls_weighting_scheme calc
_refine_ls_wR_factor_gt 0.2487
_refine_ls_wR_factor_ref 0.2515
_reflns_Friedel_coverage 0.000
_reflns_number_gt 6826
_reflns_number_total 7244
_reflns_threshold_expression 'I > 2\s(I)'
_cod_data_source_file c7dt01538k2.cif
_cod_data_source_block FO5436
_cod_database_code 7043400
_shelx_shelxl_version_number 2016/6
_shelx_space_group_comment
;
The symmetry employed for this shelxl refinement is uniquely defined
by the following loop, which should always be used as a source of
symmetry information in preference to the above space-group names.
They are only intended as comments.
;
_shelx_estimated_absorpt_t_min 0.992
_shelx_estimated_absorpt_t_max 0.994

loop_
_space_group_symop_operation_xyz
'x, y, z'
'-x, y, -z+1/2'
'-x, -y, -z'
'x, -y, z-1/2'

loop_
_atom_site_label
_atom_site_type_symbol
_atom_site_fract_x
_atom_site_fract_y
_atom_site_fract_z
_atom_site_U_iso_or_equiv
_atom_site_adp_type
_atom_site_occupancy
_atom_site_site_symmetry_order
_atom_site_calc_flag
_atom_site_refinement_flags_posn
_atom_site_refinement_flags_adp
Si1 Si 1.27561(6) -0.28698(10) 0.24680(3) 0.0306(2) Uani 1 1 d . .
Si2 Si 1.27429(6) 0.04170(10) 0.27769(3) 0.0293(2) Uani 1 1 d . .
Si3 Si 1.03217(9) -0.28297(12) 0.38981(4) 0.0419(3) Uani 1 1 d . .
Si4 Si 0.94622(6) 0.03213(10) 0.38610(3) 0.0288(2) Uani 1 1 d . .
Li1 Li 1.0893(4) -0.1142(7) 0.30183(19) 0.0323(11) Uani 1 1 d . .
Li2 Li 0.9011(4) -0.1347(7) 0.29332(19) 0.0291(10) Uani 1 1 d . .
N1 N 1.21441(17) -0.1226(3) 0.25999(9) 0.0260(5) Uani 1 1 d . .
N2 N 0.99011(19) -0.1273(3) 0.35785(9) 0.0265(5) Uani 1 1 d . .
C1 C 1.3766(3) -0.2581(5) 0.20215(17) 0.0520(10) Uani 1 1 d . .
H1A H 1.428410 -0.194888 0.217859 0.078 Uiso 1 1 calc R U
H1B H 1.350163 -0.206204 0.172309 0.078 Uiso 1 1 calc R U
H1C H 1.403422 -0.358292 0.193145 0.078 Uiso 1 1 calc R U
C2 C 1.3346(3) -0.3895(5) 0.30227(15) 0.0439(9) Uani 1 1 d . .
H2A H 1.385732 -0.324022 0.317568 0.066 Uiso 1 1 calc R U
H2B H 1.363543 -0.486384 0.291530 0.066 Uiso 1 1 calc R U
H2C H 1.284979 -0.411131 0.326399 0.066 Uiso 1 1 calc R U
C3 C 1.1888(3) -0.4266(4) 0.21493(16) 0.0451(9) Uani 1 1 d . .
H3A H 1.223667 -0.521871 0.207638 0.068 Uiso 1 1 calc R U
H3B H 1.162411 -0.381185 0.183996 0.068 Uiso 1 1 calc R U
H3C H 1.135044 -0.449554 0.236574 0.068 Uiso 1 1 calc R U
C4 C 1.3690(3) 0.0157(5) 0.32977(16) 0.0484(9) Uani 1 1 d . .
H4A H 1.401474 0.114274 0.336888 0.073 Uiso 1 1 calc R U
H4B H 1.417596 -0.060106 0.320078 0.073 Uiso 1 1 calc R U
H4C H 1.337220 -0.020428 0.359399 0.073 Uiso 1 1 calc R U
C5 C 1.3423(3) 0.1434(5) 0.22690(16) 0.0476(9) Uani 1 1 d . .
H5A H 1.365858 0.243501 0.239052 0.071 Uiso 1 1 calc R U
H5B H 1.297943 0.158449 0.197889 0.071 Uiso 1 1 calc R U
H5C H 1.398012 0.080330 0.217677 0.071 Uiso 1 1 calc R U
C6 C 1.1844(3) 0.1836(4) 0.30134(15) 0.0402(8) Uani 1 1 d . .
H6A H 1.218197 0.280109 0.309826 0.060 Uiso 1 1 calc R U
H6B H 1.154955 0.141791 0.330868 0.060 Uiso 1 1 calc R U
H6C H 1.133176 0.203180 0.275702 0.060 Uiso 1 1 calc R U
C7 C 1.1480(5) -0.2399(7) 0.4297(2) 0.0806(12) Uani 1 1 d . .
H7A H 1.134040 -0.159613 0.453829 0.121 Uiso 1 1 calc R U
H7B H 1.199745 -0.204390 0.408457 0.121 Uiso 1 1 calc R U
H7C H 1.169577 -0.333498 0.447136 0.121 Uiso 1 1 calc R U
C8 C 0.9449(5) -0.3736(7) 0.4320(2) 0.0806(12) Uani 1 1 d . .
H8A H 0.973953 -0.467570 0.446218 0.121 Uiso 1 1 calc R U
H8B H 0.884178 -0.399283 0.413301 0.121 Uiso 1 1 calc R U
H8C H 0.930694 -0.301601 0.458618 0.121 Uiso 1 1 calc R U
C9 C 1.0687(3) -0.4381(4) 0.34638(15) 0.0403(8) Uani 1 1 d . .
H9A H 1.095441 -0.525503 0.365406 0.060 Uiso 1 1 calc R U
H9B H 1.118355 -0.398392 0.324690 0.060 Uiso 1 1 calc R U
H9C H 1.011280 -0.471609 0.326290 0.060 Uiso 1 1 calc R U
C10 C 1.0342(4) 0.1273(5) 0.43170(16) 0.0569(11) Uani 1 1 d . .
H10A H 1.034256 0.072138 0.463300 0.085 Uiso 1 1 calc R U
H10B H 1.014196 0.234257 0.436706 0.085 Uiso 1 1 calc R U
H10C H 1.100064 0.125233 0.418875 0.085 Uiso 1 1 calc R U
C11 C 0.8315(3) -0.0041(6) 0.4201(2) 0.0637(13) Uani 1 1 d . .
H11A H 0.810649 0.091477 0.435687 0.096 Uiso 1 1 calc R U
H11B H 0.844206 -0.082612 0.445551 0.096 Uiso 1 1 calc R U
H11C H 0.779797 -0.040101 0.396672 0.096 Uiso 1 1 calc R U
C12 C 0.9143(3) 0.1829(4) 0.33824(14) 0.0402(8) Uani 1 1 d . .
H12A H 0.885161 0.271908 0.354241 0.060 Uiso 1 1 calc R U
H12B H 0.867465 0.140253 0.313465 0.060 Uiso 1 1 calc R U
H12C H 0.973674 0.214988 0.322064 0.060 Uiso 1 1 calc R U

loop_
_atom_site_aniso_label
_atom_site_aniso_U_11
_atom_site_aniso_U_22
_atom_site_aniso_U_33
_atom_site_aniso_U_23
_atom_site_aniso_U_13
_atom_site_aniso_U_12
Si1 0.0208(4) 0.0304(4) 0.0402(5) -0.0088(3) -0.0018(3) 0.0036(3)
Si2 0.0215(4) 0.0300(4) 0.0368(5) -0.0085(3) 0.0037(3) -0.0031(3)
Si3 0.0645(7) 0.0330(5) 0.0276(5) 0.0011(4) -0.0045(4) 0.0116(4)
Si4 0.0308(4) 0.0292(4) 0.0271(4) -0.0049(3) 0.0072(3) 0.0015(3)
Li1 0.020(2) 0.049(3) 0.028(2) -0.006(2) 0.0060(18) 0.001(2)
Li2 0.021(2) 0.040(3) 0.026(2) -0.002(2) 0.0046(18) 0.001(2)
N1 0.0170(10) 0.0276(12) 0.0336(13) -0.0046(10) 0.0026(9) -0.0007(9)
N2 0.0300(12) 0.0273(12) 0.0225(11) 0.0000(9) 0.0042(9) 0.0037(10)
C1 0.0383(19) 0.061(3) 0.058(2) -0.013(2) 0.0167(17) 0.0140(18)
C2 0.0347(17) 0.0382(19) 0.058(2) 0.0013(16) -0.0107(16) 0.0061(14)
C3 0.0387(18) 0.0350(18) 0.061(2) -0.0170(17) -0.0074(16) 0.0019(15)
C4 0.0354(18) 0.057(2) 0.052(2) -0.0129(18) -0.0121(16) -0.0037(17)
C5 0.0366(18) 0.048(2) 0.059(2) -0.0046(18) 0.0160(16) -0.0111(16)
C6 0.0368(17) 0.0319(16) 0.053(2) -0.0121(15) 0.0097(15) -0.0002(14)
C7 0.112(3) 0.058(2) 0.070(2) 0.0026(18) -0.012(2) 0.017(2)
C8 0.112(3) 0.058(2) 0.070(2) 0.0026(18) -0.012(2) 0.017(2)
C9 0.0418(18) 0.0298(16) 0.049(2) -0.0037(15) 0.0000(15) 0.0084(14)
C10 0.076(3) 0.046(2) 0.047(2) -0.0131(18) -0.012(2) 0.001(2)
C11 0.053(2) 0.056(3) 0.086(3) 0.006(2) 0.044(2) 0.011(2)
C12 0.0405(18) 0.0327(17) 0.048(2) -0.0005(15) 0.0039(15) 0.0074(14)

loop_
_atom_type_symbol
_atom_type_description
_atom_type_scat_dispersion_real
_atom_type_scat_dispersion_imag
_atom_type_scat_source
C C 0.0033 0.0016 'International Tables Vol C Tables 4.2.6.8 and 6.1.1.4'
H H 0.0000 0.0000 'International Tables Vol C Tables 4.2.6.8 and 6.1.1.4'
Li Li -0.0003 0.0001 'International Tables Vol C Tables 4.2.6.8 and 6.1.1.4'
N N 0.0061 0.0033 'International Tables Vol C Tables 4.2.6.8 and 6.1.1.4'
Si Si 0.0817 0.0704 'International Tables Vol C Tables 4.2.6.8 and 6.1.1.4'

loop_
_geom_angle_atom_site_label_1
_geom_angle_atom_site_label_2
_geom_angle_atom_site_label_3
_geom_angle
_geom_angle_site_symmetry_1
_geom_angle_site_symmetry_3
N1 Si1 C3 109.29(15) . .
N1 Si1 C1 113.74(17) . .
C3 Si1 C1 104.9(2) . .
N1 Si1 C2 115.19(16) . .
C3 Si1 C2 107.36(19) . .
C1 Si1 C2 105.65(19) . .
N1 Si1 Li2 44.84(14) . 2_755
C3 Si1 Li2 68.03(16) . 2_755
C1 Si1 Li2 108.59(18) . 2_755
C2 Si1 Li2 145.45(16) . 2_755
N1 Si2 C6 109.42(14) . .
N1 Si2 C4 114.60(17) . .
C6 Si2 C4 105.32(19) . .
N1 Si2 C5 115.41(16) . .
C6 Si2 C5 106.77(18) . .
C4 Si2 C5 104.57(19) . .
N1 Si2 Li1 43.55(13) . .
C6 Si2 Li1 69.32(16) . .
C4 Si2 Li1 110.29(18) . .
C5 Si2 Li1 144.72(17) . .
N2 Si3 C8 116.0(2) . .
N2 Si3 C9 110.47(15) . .
C8 Si3 C9 106.0(2) . .
N2 Si3 C7 112.7(2) . .
C8 Si3 C7 106.0(3) . .
C9 Si3 C7 104.9(2) . .
N2 Si3 Li1 44.12(14) . .
C8 Si3 Li1 155.5(2) . .
C9 Si3 Li1 76.29(17) . .
C7 Si3 Li1 96.6(2) . .
N2 Si4 C10 115.08(18) . .
N2 Si4 C12 109.50(15) . .
C10 Si4 C12 105.6(2) . .
N2 Si4 C11 113.63(19) . .
C10 Si4 C11 106.2(3) . .
C12 Si4 C11 106.2(2) . .
N2 Si4 Li2 44.08(13) . .
C10 Si4 Li2 151.96(19) . .
C12 Si4 Li2 73.86(16) . .
C11 Si4 Li2 100.7(2) . .
N2 Li1 N1 165.0(3) . .
N2 Li1 Li2 51.80(17) . .
N1 Li1 Li2 141.7(3) . .
N2 Li1 Li2 141.5(3) . 2_755
N1 Li1 Li2 51.89(17) . 2_755
Li2 Li1 Li2 90.0(2) . 2_755
N2 Li1 Si3 34.51(12) . .
N1 Li1 Si3 132.4(3) . .
Li2 Li1 Si3 74.81(18) . .
Li2 Li1 Si3 143.1(3) 2_755 .
N2 Li1 Si2 140.7(3) . .
N1 Li1 Si2 34.12(11) . .
Li2 Li1 Si2 150.3(3) . .
Li2 Li1 Si2 74.49(17) 2_755 .
Si3 Li1 Si2 131.82(19) . .
N2 Li2 N1 165.9(3) . 2_755
N2 Li2 Li1 51.60(17) . .
N1 Li2 Li1 141.1(3) 2_755 .
N2 Li2 Li1 141.0(3) . 2_755
N1 Li2 Li1 51.83(17) 2_755 2_755
Li1 Li2 Li1 89.5(2) . 2_755
N2 Li2 Si1 140.2(2) . 2_755
N1 Li2 Si1 34.92(11) 2_755 2_755
Li1 Li2 Si1 150.5(2) . 2_755
Li1 Li2 Si1 74.87(17) 2_755 2_755
N2 Li2 Si4 34.63(11) . .
N1 Li2 Si4 133.4(2) 2_755 .
Li1 Li2 Si4 73.61(17) . .
Li1 Li2 Si4 142.8(3) 2_755 .
Si1 Li2 Si4 132.81(17) 2_755 .
Si1 N1 Si2 121.79(14) . .
Si1 N1 Li1 124.3(2) . .
Si2 N1 Li1 102.3(2) . .
Si1 N1 Li2 100.24(19) . 2_755
Si2 N1 Li2 125.1(2) . 2_755
Li1 N1 Li2 76.3(2) . 2_755
Si3 N2 Si4 122.66(15) . .
Si3 N2 Li1 101.4(2) . .
Si4 N2 Li1 122.4(2) . .
Si3 N2 Li2 125.2(2) . .
Si4 N2 Li2 101.29(19) . .
Li1 N2 Li2 76.6(2) . .
Si1 C1 H1A 109.5 . .
Si1 C1 H1B 109.5 . .
H1A C1 H1B 109.5 . .
Si1 C1 H1C 109.5 . .
H1A C1 H1C 109.5 . .
H1B C1 H1C 109.5 . .
Si1 C2 H2A 109.5 . .
Si1 C2 H2B 109.5 . .
H2A C2 H2B 109.5 . .
Si1 C2 H2C 109.5 . .
H2A C2 H2C 109.5 . .
H2B C2 H2C 109.5 . .
Si1 C3 H3A 109.5 . .
Si1 C3 H3B 109.5 . .
H3A C3 H3B 109.5 . .
Si1 C3 H3C 109.5 . .
H3A C3 H3C 109.5 . .
H3B C3 H3C 109.5 . .
Si2 C4 H4A 109.5 . .
Si2 C4 H4B 109.5 . .
H4A C4 H4B 109.5 . .
Si2 C4 H4C 109.5 . .
H4A C4 H4C 109.5 . .
H4B C4 H4C 109.5 . .
Si2 C5 H5A 109.5 . .
Si2 C5 H5B 109.5 . .
H5A C5 H5B 109.5 . .
Si2 C5 H5C 109.5 . .
H5A C5 H5C 109.5 . .
H5B C5 H5C 109.5 . .
Si2 C6 H6A 109.5 . .
Si2 C6 H6B 109.5 . .
H6A C6 H6B 109.5 . .
Si2 C6 H6C 109.5 . .
H6A C6 H6C 109.5 . .
H6B C6 H6C 109.5 . .
Si3 C7 H7A 109.5 . .
Si3 C7 H7B 109.5 . .
H7A C7 H7B 109.5 . .
Si3 C7 H7C 109.5 . .
H7A C7 H7C 109.5 . .
H7B C7 H7C 109.5 . .
Si3 C8 H8A 109.5 . .
Si3 C8 H8B 109.5 . .
H8A C8 H8B 109.5 . .
Si3 C8 H8C 109.5 . .
H8A C8 H8C 109.5 . .
H8B C8 H8C 109.5 . .
Si3 C9 H9A 109.5 . .
Si3 C9 H9B 109.5 . .
H9A C9 H9B 109.5 . .
Si3 C9 H9C 109.5 . .
H9A C9 H9C 109.5 . .
H9B C9 H9C 109.5 . .
Si4 C10 H10A 109.5 . .
Si4 C10 H10B 109.5 . .
H10A C10 H10B 109.5 . .
Si4 C10 H10C 109.5 . .
H10A C10 H10C 109.5 . .
H10B C10 H10C 109.5 . .
Si4 C11 H11A 109.5 . .
Si4 C11 H11B 109.5 . .
H11A C11 H11B 109.5 . .
Si4 C11 H11C 109.5 . .
H11A C11 H11C 109.5 . .
H11B C11 H11C 109.5 . .
Si4 C12 H12A 109.5 . .
Si4 C12 H12B 109.5 . .
H12A C12 H12B 109.5 . .
Si4 C12 H12C 109.5 . .
H12A C12 H12C 109.5 . .
H12B C12 H12C 109.5 . .

loop_
_geom_bond_atom_site_label_1
_geom_bond_atom_site_label_2
_geom_bond_distance
_geom_bond_site_symmetry_2
Si1 N1 1.701(3) .
Si1 C3 1.882(4) .
Si1 C1 1.891(4) .
Si1 C2 1.895(4) .
Si1 Li2 2.925(5) 2_755
Si2 N1 1.705(3) .
Si2 C6 1.874(3) .
Si2 C4 1.887(4) .
Si2 C5 1.909(4) .
Si2 Li1 2.970(5) .
Si3 N2 1.693(3) .
Si3 C8 1.861(7) .
Si3 C9 1.870(4) .
Si3 C7 1.916(7) .
Si3 Li1 2.930(6) .
Si4 N2 1.704(3) .
Si4 C10 1.878(4) .
Si4 C12 1.880(4) .
Si4 C11 1.880(4) .
Si4 Li2 2.941(5) .
Li1 N2 2.080(5) .
Li1 N1 2.095(5) .
Li1 Li2 2.583(7) .
Li1 Li2 2.588(7) 2_755
Li2 N2 2.086(6) .
Li2 N1 2.096(6) 2_755
C1 H1A 0.9800 .
C1 H1B 0.9800 .
C1 H1C 0.9800 .
C2 H2A 0.9800 .
C2 H2B 0.9800 .
C2 H2C 0.9800 .
C3 H3A 0.9800 .
C3 H3B 0.9800 .
C3 H3C 0.9800 .
C4 H4A 0.9800 .
C4 H4B 0.9800 .
C4 H4C 0.9800 .
C5 H5A 0.9800 .
C5 H5B 0.9800 .
C5 H5C 0.9800 .
C6 H6A 0.9800 .
C6 H6B 0.9800 .
C6 H6C 0.9800 .
C7 H7A 0.9800 .
C7 H7B 0.9800 .
C7 H7C 0.9800 .
C8 H8A 0.9800 .
C8 H8B 0.9800 .
C8 H8C 0.9800 .
C9 H9A 0.9800 .
C9 H9B 0.9800 .
C9 H9C 0.9800 .
C10 H10A 0.9800 .
C10 H10B 0.9800 .
C10 H10C 0.9800 .
C11 H11A 0.9800 .
C11 H11B 0.9800 .
C11 H11C 0.9800 .
C12 H12A 0.9800 .
C12 H12B 0.9800 .
C12 H12C 0.9800 .
